data_7135684
loop_
_publ_author_name
'Hu, Xianfei'
'Qu, Xiaoxiao'
'Li, Zhiyue'
'Wang, Lishuang'
'Yao, Hui'
'Li, Linxuan'
'Cao, Zhong-Yan'
'Huang, Nianyu'
'Wang, Nengzhong'

_publ_section_title
;
 Phosphine-catalyzed sequential [4+1]/[2+3] annulation of <i>o</i>-amino
 arylaldimines with Morita-Baylis-Hillman (MBH) carbonates.
;
_journal_issue 31
_journal_name_full 'Chemical communications (Cambridge, England)'
_journal_page_first 8013
_journal_page_last 8017
_journal_paper_doi 10.1039/d6cc00562d
_journal_volume 62
_journal_year 2026
_chemical_absolute_configuration unk
_chemical_formula_moiety 'C26 H26 N2 O6 S2'
_chemical_formula_sum 'C26 H26 N2 O6 S2'
_chemical_formula_weight 526.61
_space_group_crystal_system orthorhombic
_space_group_IT_number 19
_space_group_name_Hall 'P 2ac 2ab'
_space_group_name_H-M_alt 'P 21 21 21'
_atom_sites_solution_hydrogens geom
_atom_sites_solution_primary dual
_audit_creation_date 2025-02-17
_audit_creation_method
;
Olex2 1.5-beta
(compiled 2022.04.07 svn.rca3783a0 for OlexSys, GUI svn.r6439)
;
_audit_update_record
;
2025-12-18 deposited with the CCDC.	2026-03-30 downloaded from the CCDC.
;
_cell_angle_alpha 90
_cell_angle_beta 90
_cell_angle_gamma 90
_cell_formula_units_Z 4
_cell_length_a 9.2302(3)
_cell_length_b 25.9843(8)
_cell_length_c 10.4917(3)
_cell_measurement_reflns_used 8548
_cell_measurement_temperature 169.99(10)
_cell_measurement_theta_max 73.1720
_cell_measurement_theta_min 3.3410
_cell_volume 2516.33(13)
_computing_cell_refinement 'CrysAlisPro 1.171.38.43f (Rigaku OD, 2015)'
_computing_data_collection 'CrysAlisPro 1.171.38.43f (Rigaku OD, 2015)'
_computing_data_reduction 'CrysAlisPro 1.171.38.43f (Rigaku OD, 2015)'
_computing_molecular_graphics 'Olex2 1.5-beta (Dolomanov et al., 2009)'
_computing_publication_material 'Olex2 1.5-beta (Dolomanov et al., 2009)'
_computing_structure_refinement 'SHELXL 2018/3 (Sheldrick, 2015)'
_computing_structure_solution 'SHELXT 2018/2 (Sheldrick, 2018)'
_diffrn_ambient_environment N~2~
_diffrn_ambient_temperature 169.99(10)
_diffrn_detector 'CCD plate'
_diffrn_detector_area_resol_mean 5.2684
_diffrn_detector_type AtlasS2
_diffrn_measured_fraction_theta_full 1.000
_diffrn_measured_fraction_theta_max 0.994
_diffrn_measurement_details
;
List of Runs (angles in degrees, time in seconds):

  # Type    Start    End  Width  t~exp~   \w     \q     \k     \f   Frames
#--------------------------------------------------------------------------
  1  \w   -117.00  -8.00   1.00    1.37    --  -40.73 -77.00 -30.00  109
  2  \w      1.00  82.00   1.00    1.37    --   40.73 -99.00   0.00   81
  3  \w     16.00 115.00   1.00    1.37    --   40.73  38.00-120.00   99
  4  \w     79.00 178.00   1.00    5.46    --  106.95  30.00  60.00   99
  5  \w     54.00 178.00   1.00    5.46    --  106.95  15.00 150.00  124
  6  \w     34.00 121.00   1.00    5.46    --  106.95-125.00-120.00   87
  7  \w     94.00 178.00   1.00    5.46    --  106.95 125.00-180.00   84
  8  \w     35.00 136.00   1.00    5.46    --  106.95 -61.00  60.00  101
  9  \w   -117.00  -8.00   1.00    1.37    --  -40.73 -77.00  90.00  109
 10  \w     69.00 118.00   1.00    1.37    --   40.73 163.00 -55.00   49
 11  \w     54.00 178.00   1.00    5.46    --  106.95  15.00 -30.00  124
 12  \w     81.00 178.00   1.00    5.46    --  106.95  45.00-150.00   97
 13  \w     74.00 104.00   1.00    5.46    --  106.95  77.00   0.00   30
 14  \w     35.00 136.00   1.00    5.46    --  106.95 -61.00-120.00  101
;
_diffrn_measurement_device 'four-circle diffractometer'
_diffrn_measurement_device_type 'SuperNova, Dual, Cu at zero, AtlasS2'
_diffrn_measurement_method '\w scans'
_diffrn_orient_matrix_type 'CrysAlisPro convention (1999,Acta A55,543-557)'
_diffrn_orient_matrix_UB_11 -0.0218665000
_diffrn_orient_matrix_UB_12 -0.0216481000
_diffrn_orient_matrix_UB_13 -0.1353839000
_diffrn_orient_matrix_UB_21 0.0187423000
_diffrn_orient_matrix_UB_22 0.0544294000
_diffrn_orient_matrix_UB_23 -0.0557280000
_diffrn_orient_matrix_UB_31 0.1643955000
_diffrn_orient_matrix_UB_32 -0.0091099000
_diffrn_orient_matrix_UB_33 -0.0115943000
_diffrn_radiation_monochromator mirror
_diffrn_radiation_probe x-ray
_diffrn_radiation_type 'Cu K\a'
_diffrn_radiation_wavelength 1.54184
_diffrn_reflns_av_R_equivalents 0.0716
_diffrn_reflns_av_unetI/netI 0.0484
_diffrn_reflns_Laue_measured_fraction_full 1.000
_diffrn_reflns_Laue_measured_fraction_max 0.994
_diffrn_reflns_limit_h_max 11
_diffrn_reflns_limit_h_min -8
_diffrn_reflns_limit_k_max 32
_diffrn_reflns_limit_k_min -31
_diffrn_reflns_limit_l_max 12
_diffrn_reflns_limit_l_min -12
_diffrn_reflns_number 18700
_diffrn_reflns_point_group_measured_fraction_full 1.000
_diffrn_reflns_point_group_measured_fraction_max 0.987
_diffrn_reflns_theta_full 67.684
_diffrn_reflns_theta_max 73.619
_diffrn_reflns_theta_min 3.402
_diffrn_source 'micro-focus sealed X-ray tube'
_diffrn_source_type 'SuperNova (Cu) X-ray Source'
_exptl_absorpt_coefficient_mu 2.299
_exptl_absorpt_correction_T_max 1.00000
_exptl_absorpt_correction_T_min 0.66153
_exptl_absorpt_correction_type multi-scan
_exptl_absorpt_process_details
;
CrysAlisPro 1.171.38.43f (Rigaku Oxford Diffraction, 2015)
Empirical absorption correction using spherical harmonics,
 implemented in SCALE3 ABSPACK scaling algorithm.
;
_exptl_crystal_colour 'clear light colourless'
_exptl_crystal_density_diffrn 1.390
_exptl_crystal_description block
_exptl_crystal_F_000 1104
_exptl_crystal_size_max 0.15
_exptl_crystal_size_mid 0.13
_exptl_crystal_size_min 0.1
_refine_diff_density_max 0.464
_refine_diff_density_min -0.317
_refine_diff_density_rms 0.077
_refine_ls_abs_structure_details
;
 Flack x determined using 1798 quotients [(I+)-(I-)]/[(I+)+(I-)]
 (Parsons, Flack and Wagner, Acta Cryst. B69 (2013) 249-259).
;
_refine_ls_abs_structure_Flack 0.153(15)
_refine_ls_extinction_method none
_refine_ls_goodness_of_fit_ref 1.066
_refine_ls_hydrogen_treatment constr
_refine_ls_matrix_type full
_refine_ls_number_parameters 328
_refine_ls_number_reflns 5018
_refine_ls_number_restraints 0
_refine_ls_restrained_S_all 1.066
_refine_ls_R_factor_all 0.0693
_refine_ls_R_factor_gt 0.0648
_refine_ls_shift/su_max 0.000
_refine_ls_shift/su_mean 0.000
_refine_ls_structure_factor_coef Fsqd
_refine_ls_weighting_details 'w=1/[\s^2^(Fo^2^)+(0.0826P)^2^+2.9199P] where P=(Fo^2^+2Fc^2^)/3'
_refine_ls_weighting_scheme calc
_refine_ls_wR_factor_gt 0.1683
_refine_ls_wR_factor_ref 0.1732
_reflns_Friedel_coverage 0.741
_reflns_Friedel_fraction_full 1.000
_reflns_Friedel_fraction_max 0.977
_reflns_number_gt 4637
_reflns_number_total 5018
_reflns_threshold_expression 'I > 2\s(I)'
_cod_data_source_file d6cc00562d2.cif
_cod_data_source_block 145
_cod_depositor_comments 'Adding full bibliography for 7135684.cif.'
_cod_database_code 7135684
_shelx_shelxl_version_number 2018/3
_shelx_space_group_comment
;
The symmetry employed for this shelxl refinement is uniquely defined
by the following loop, which should always be used as a source of
symmetry information in preference to the above space-group names.
They are only intended as comments.
;
_olex2_refinement_description
;
1. Fixed Uiso
 At 1.2 times of:
  All C(H) groups, All C(H,H) groups
 At 1.5 times of:
  All C(H,H,H) groups
2.a Ternary CH refined with riding coordinates:
 C7(H7), C8(H8), C9(H9)
2.b Secondary CH2 refined with riding coordinates:
 C12(H12A,H12B)
2.c Aromatic/amide H refined with riding coordinates:
 C2(H2), C3(H3), C4(H4), C5(H5), C14(H14), C15(H15), C17(H17), C18(H18),
 C22(H22), C23(H23), C25(H25), C26(H26)
2.d Idealised Me refined as rotating group:
 C19(H19A,H19B,H19C), C20(H20A,H20B,H20C), C27(H27A,H27B,H27C)
;
_olex2_date_sample_data_collection 2025-02-17
_olex2_submission_special_instructions 'No special instructions were received'
_oxdiff_exptl_absorpt_empirical_details
;
Empirical correction (ABSPACK) includes:
- Absorption correction using spherical harmonics
- Frame scaling
- Detector area scaling
;
_oxdiff_exptl_absorpt_empirical_full_max 1.476
_oxdiff_exptl_absorpt_empirical_full_min 0.625

loop_
_space_group_symop_operation_xyz
'x, y, z'
'-x+1/2, -y, z+1/2'
'-x, y+1/2, -z+1/2'
'x+1/2, -y+1/2, -z'

loop_
_atom_site_label
_atom_site_type_symbol
_atom_site_fract_x
_atom_site_fract_y
_atom_site_fract_z
_atom_site_U_iso_or_equiv
_atom_site_adp_type
_atom_site_occupancy
_atom_site_site_symmetry_order
_atom_site_calc_flag
_atom_site_refinement_flags_posn
_atom_site_refinement_flags_adp
_atom_site_refinement_flags_occupancy
_atom_site_disorder_assembly
_atom_site_disorder_group
S1 S 0.24617(14) 0.45847(5) 0.73460(11) 0.0336(3) Uani 1 1 d . . . . .
S2 S 0.45063(17) 0.69055(5) 0.63965(18) 0.0481(4) Uani 1 1 d . . . . .
O1 O 0.3838(6) 0.73553(17) 0.6888(6) 0.0616(14) Uani 1 1 d . . . . .
O2 O 0.5977(5) 0.67975(18) 0.6700(5) 0.0589(13) Uani 1 1 d . . . . .
O3 O 0.6594(5) 0.52476(19) 0.6120(4) 0.0523(11) Uani 1 1 d . . . . .
O4 O 0.6909(5) 0.5077(2) 0.8180(4) 0.0543(12) Uani 1 1 d . . . . .
O5 O 0.1333(4) 0.45768(15) 0.6412(4) 0.0380(8) Uani 1 1 d . . . . .
O6 O 0.2214(5) 0.43868(15) 0.8574(4) 0.0446(10) Uani 1 1 d . . . . .
N1 N 0.3559(6) 0.64061(19) 0.6928(5) 0.0417(11) Uani 1 1 d . . . . .
N2 N 0.2869(5) 0.51895(17) 0.7506(4) 0.0354(10) Uani 1 1 d . . . . .
C1 C 0.2033(7) 0.6384(2) 0.6738(6) 0.0410(13) Uani 1 1 d . . . . .
C2 C 0.1015(8) 0.6779(2) 0.6899(7) 0.0516(16) Uani 1 1 d . . . . .
H2 H 0.130089 0.711020 0.718596 0.062 Uiso 1 1 calc R U . . .
C3 C -0.0418(7) 0.6671(2) 0.6628(7) 0.0533(17) Uani 1 1 d . . . . .
H3 H -0.112159 0.693562 0.670955 0.064 Uiso 1 1 calc R U . . .
C4 C -0.0852(7) 0.6186(2) 0.6242(7) 0.0477(14) Uani 1 1 d . . . . .
H4 H -0.184203 0.612125 0.605081 0.057 Uiso 1 1 calc R U . . .
C5 C 0.0161(7) 0.5793(2) 0.6133(6) 0.0402(12) Uani 1 1 d . . . . .
H5 H -0.012941 0.545809 0.587508 0.048 Uiso 1 1 calc R U . . .
C6 C 0.1587(6) 0.5895(2) 0.6403(6) 0.0377(12) Uani 1 1 d . . . . .
C7 C 0.2869(6) 0.5535(2) 0.6394(5) 0.0355(11) Uani 1 1 d . . . . .
H7 H 0.293101 0.533785 0.557733 0.043 Uiso 1 1 calc R U . . .
C8 C 0.4203(6) 0.5891(2) 0.6580(6) 0.0357(11) Uani 1 1 d . . . . .
H8 H 0.479772 0.591356 0.578569 0.043 Uiso 1 1 calc R U . . .
C9 C 0.5068(6) 0.5660(2) 0.7680(6) 0.0385(12) Uani 1 1 d . . . . .
H9 H 0.549668 0.594216 0.820722 0.046 Uiso 1 1 calc R U . . .
C10 C 0.6264(6) 0.5308(2) 0.7200(6) 0.0408(12) Uani 1 1 d . . . . .
C12 C 0.3935(6) 0.5368(2) 0.8462(5) 0.0386(11) Uani 1 1 d . . . . .
H12A H 0.438049 0.507218 0.891145 0.046 Uiso 1 1 calc R U . . .
H12B H 0.347256 0.559649 0.909685 0.046 Uiso 1 1 calc R U . . .
C13 C 0.3940(6) 0.4236(2) 0.6699(5) 0.0352(11) Uani 1 1 d . . . . .
C14 C 0.4640(7) 0.3878(2) 0.7445(6) 0.0422(12) Uani 1 1 d . . . . .
H14 H 0.441558 0.384524 0.832518 0.051 Uiso 1 1 calc R U . . .
C15 C 0.5688(7) 0.3565(2) 0.6881(7) 0.0494(15) Uani 1 1 d . . . . .
H15 H 0.617089 0.331429 0.738668 0.059 Uiso 1 1 calc R U . . .
C16 C 0.6041(7) 0.3609(2) 0.5605(7) 0.0483(14) Uani 1 1 d . . . . .
C17 C 0.4289(6) 0.4302(2) 0.5431(5) 0.0377(12) Uani 1 1 d . . . . .
H17 H 0.381132 0.455600 0.493386 0.045 Uiso 1 1 calc R U . . .
C18 C 0.5358(7) 0.3989(2) 0.4891(6) 0.0446(13) Uani 1 1 d . . . . .
H18 H 0.562002 0.403640 0.402333 0.053 Uiso 1 1 calc R U . . .
C19 C 0.7134(10) 0.3256(3) 0.4986(10) 0.074(2) Uani 1 1 d . . . . .
H19A H 0.798924 0.345526 0.473379 0.111 Uiso 1 1 calc R U . . .
H19B H 0.670176 0.309640 0.423005 0.111 Uiso 1 1 calc R U . . .
H19C H 0.742051 0.298787 0.559187 0.111 Uiso 1 1 calc R U . . .
C20 C 0.8071(8) 0.4722(3) 0.7886(8) 0.0604(19) Uani 1 1 d . . . . .
H20A H 0.776402 0.449080 0.719788 0.091 Uiso 1 1 calc R U . . .
H20B H 0.830503 0.451861 0.864542 0.091 Uiso 1 1 calc R U . . .
H20C H 0.892903 0.491477 0.761457 0.091 Uiso 1 1 calc R U . . .
C21 C 0.4303(7) 0.6899(2) 0.4733(7) 0.0469(14) Uani 1 1 d . . . . .
C22 C 0.5349(8) 0.6666(3) 0.3977(8) 0.0559(18) Uani 1 1 d . . . . .
H22 H 0.621137 0.653495 0.435037 0.067 Uiso 1 1 calc R U . . .
C23 C 0.5128(8) 0.6627(3) 0.2687(8) 0.0578(18) Uani 1 1 d . . . . .
H23 H 0.584143 0.646536 0.217164 0.069 Uiso 1 1 calc R U . . .
C24 C 0.3870(9) 0.6822(2) 0.2116(8) 0.0556(17) Uani 1 1 d . . . . .
C25 C 0.3058(8) 0.7102(2) 0.4187(7) 0.0489(15) Uani 1 1 d . . . . .
H25 H 0.234787 0.726448 0.470424 0.059 Uiso 1 1 calc R U . . .
C26 C 0.2861(8) 0.7065(2) 0.2888(7) 0.0527(16) Uani 1 1 d . . . . .
H26 H 0.201550 0.720869 0.251403 0.063 Uiso 1 1 calc R U . . .
C27 C 0.3627(11) 0.6774(3) 0.0710(9) 0.068(2) Uani 1 1 d . . . . .
H27A H 0.258462 0.677681 0.053247 0.103 Uiso 1 1 calc R U . . .
H27B H 0.404609 0.644934 0.040696 0.103 Uiso 1 1 calc R U . . .
H27C H 0.409137 0.706254 0.027037 0.103 Uiso 1 1 calc R U . . .

loop_
_atom_site_aniso_label
_atom_site_aniso_U_11
_atom_site_aniso_U_22
_atom_site_aniso_U_33
_atom_site_aniso_U_23
_atom_site_aniso_U_13
_atom_site_aniso_U_12
S1 0.0348(6) 0.0371(6) 0.0288(5) -0.0001(4) 0.0011(5) 0.0004(5)
S2 0.0411(8) 0.0344(6) 0.0690(10) -0.0028(6) -0.0034(7) -0.0042(6)
O1 0.060(3) 0.037(2) 0.087(4) -0.012(2) -0.008(3) -0.003(2)
O2 0.042(2) 0.053(3) 0.081(3) -0.001(2) -0.011(2) -0.013(2)
O3 0.044(3) 0.064(3) 0.049(3) -0.001(2) 0.004(2) 0.014(2)
O4 0.043(2) 0.069(3) 0.051(2) 0.007(2) -0.0021(19) 0.017(2)
O5 0.0299(18) 0.0443(19) 0.0398(19) -0.0021(17) 0.0028(15) -0.0008(16)
O6 0.054(3) 0.046(2) 0.0333(19) 0.0009(16) 0.0065(19) -0.0012(18)
N1 0.037(3) 0.035(2) 0.053(3) 0.002(2) -0.001(2) 0.003(2)
N2 0.038(2) 0.042(2) 0.0259(19) -0.0011(18) 0.0020(17) 0.0037(18)
C1 0.036(3) 0.039(3) 0.048(3) 0.001(2) 0.008(2) 0.003(2)
C2 0.045(4) 0.037(3) 0.073(4) 0.001(3) 0.005(3) 0.008(3)
C3 0.041(3) 0.048(3) 0.071(4) 0.014(3) 0.015(3) 0.017(3)
C4 0.032(3) 0.051(3) 0.060(4) 0.013(3) 0.002(3) 0.005(3)
C5 0.036(3) 0.048(3) 0.037(3) 0.004(2) -0.003(2) 0.002(2)
C6 0.036(3) 0.039(3) 0.039(3) 0.006(2) 0.003(2) 0.005(2)
C7 0.034(3) 0.039(3) 0.033(2) -0.004(2) 0.000(2) 0.004(2)
C8 0.030(3) 0.036(3) 0.040(3) 0.001(2) 0.003(2) 0.002(2)
C9 0.033(3) 0.040(3) 0.042(3) -0.003(2) -0.005(2) 0.002(2)
C10 0.034(3) 0.038(3) 0.050(3) 0.000(2) -0.003(2) -0.001(2)
C12 0.040(3) 0.046(3) 0.030(2) -0.001(2) -0.002(2) 0.002(2)
C13 0.033(3) 0.033(2) 0.040(3) 0.000(2) -0.003(2) -0.002(2)
C14 0.048(3) 0.036(3) 0.042(3) 0.003(2) -0.005(3) 0.003(2)
C15 0.046(4) 0.038(3) 0.064(4) 0.002(3) -0.010(3) 0.005(3)
C16 0.039(3) 0.042(3) 0.064(4) -0.008(3) 0.001(3) 0.007(3)
C17 0.033(3) 0.038(3) 0.042(3) -0.001(2) -0.002(2) 0.002(2)
C18 0.041(3) 0.051(3) 0.042(3) -0.009(2) 0.004(3) 0.000(3)
C19 0.065(5) 0.074(5) 0.082(5) -0.018(4) 0.002(4) 0.027(4)
C20 0.046(4) 0.067(4) 0.068(4) 0.011(3) 0.002(3) 0.021(3)
C21 0.039(3) 0.032(3) 0.070(4) 0.003(3) 0.000(3) -0.006(2)
C22 0.038(3) 0.047(3) 0.083(5) 0.014(3) 0.003(3) 0.002(3)
C23 0.053(4) 0.048(3) 0.072(5) 0.007(3) 0.011(4) 0.002(3)
C24 0.057(4) 0.037(3) 0.073(4) 0.008(3) 0.001(3) -0.007(3)
C25 0.044(3) 0.032(3) 0.071(4) 0.002(3) 0.004(3) 0.000(2)
C26 0.046(4) 0.036(3) 0.076(4) 0.009(3) -0.008(3) 0.003(3)
C27 0.075(6) 0.056(4) 0.074(5) 0.007(4) -0.010(4) -0.002(4)

loop_
_atom_type_symbol
_atom_type_description
_atom_type_scat_dispersion_real
_atom_type_scat_dispersion_imag
_atom_type_scat_source
C C 0.0181 0.0091 'International Tables Vol C Tables 4.2.6.8 and 6.1.1.4'
H H 0.0000 0.0000 'International Tables Vol C Tables 4.2.6.8 and 6.1.1.4'
N N 0.0311 0.0180 'International Tables Vol C Tables 4.2.6.8 and 6.1.1.4'
O O 0.0492 0.0322 'International Tables Vol C Tables 4.2.6.8 and 6.1.1.4'
S S 0.3331 0.5567 'International Tables Vol C Tables 4.2.6.8 and 6.1.1.4'

loop_
_geom_angle_atom_site_label_1
_geom_angle_atom_site_label_2
_geom_angle_atom_site_label_3
_geom_angle
_geom_angle_site_symmetry_1
_geom_angle_site_symmetry_3
_geom_angle_publ_flag
O5 S1 N2 104.7(2) . . ?
O5 S1 C13 106.9(2) . . ?
O6 S1 O5 120.3(3) . . ?
O6 S1 N2 107.3(2) . . ?
O6 S1 C13 106.8(3) . . ?
N2 S1 C13 110.9(2) . . ?
O1 S2 O2 119.8(3) . . ?
O1 S2 N1 107.0(3) . . ?
O1 S2 C21 108.8(3) . . ?
O2 S2 N1 105.9(3) . . ?
O2 S2 C21 108.8(3) . . ?
N1 S2 C21 105.7(3) . . ?
C10 O4 C20 117.0(5) . . ?
C1 N1 S2 120.4(4) . . ?
C1 N1 C8 108.6(5) . . ?
C8 N1 S2 113.9(4) . . ?
C7 N2 S1 120.5(3) . . ?
C7 N2 C12 110.3(4) . . ?
C12 N2 S1 121.7(4) . . ?
C2 C1 N1 128.1(6) . . ?
C6 C1 N1 111.6(5) . . ?
C6 C1 C2 120.3(6) . . ?
C1 C2 H2 121.0 . . ?
C3 C2 C1 117.9(6) . . ?
C3 C2 H2 121.0 . . ?
C2 C3 H3 119.2 . . ?
C2 C3 C4 121.5(6) . . ?
C4 C3 H3 119.2 . . ?
C3 C4 H4 120.1 . . ?
C3 C4 C5 119.9(6) . . ?
C5 C4 H4 120.1 . . ?
C4 C5 H5 120.4 . . ?
C6 C5 C4 119.1(6) . . ?
C6 C5 H5 120.4 . . ?
C1 C6 C7 109.8(5) . . ?
C5 C6 C1 121.1(5) . . ?
C5 C6 C7 129.1(5) . . ?
N2 C7 C6 111.9(5) . . ?
N2 C7 H7 111.6 . . ?
N2 C7 C8 105.3(4) . . ?
C6 C7 H7 111.6 . . ?
C6 C7 C8 104.5(4) . . ?
C8 C7 H7 111.6 . . ?
N1 C8 C7 104.3(4) . . ?
N1 C8 H8 111.5 . . ?
N1 C8 C9 111.8(5) . . ?
C7 C8 H8 111.5 . . ?
C9 C8 C7 106.0(4) . . ?
C9 C8 H8 111.5 . . ?
C8 C9 H9 109.7 . . ?
C8 C9 C12 104.1(4) . . ?
C10 C9 C8 111.5(5) . . ?
C10 C9 H9 109.7 . . ?
C10 C9 C12 112.0(5) . . ?
C12 C9 H9 109.7 . . ?
O3 C10 O4 124.4(6) . . ?
O3 C10 C9 125.7(6) . . ?
O4 C10 C9 109.9(5) . . ?
N2 C12 C9 104.3(4) . . ?
N2 C12 H12A 110.9 . . ?
N2 C12 H12B 110.9 . . ?
C9 C12 H12A 110.9 . . ?
C9 C12 H12B 110.9 . . ?
H12A C12 H12B 108.9 . . ?
C14 C13 S1 119.2(5) . . ?
C14 C13 C17 121.6(5) . . ?
C17 C13 S1 119.0(4) . . ?
C13 C14 H14 120.7 . . ?
C13 C14 C15 118.5(6) . . ?
C15 C14 H14 120.7 . . ?
C14 C15 H15 119.2 . . ?
C16 C15 C14 121.6(6) . . ?
C16 C15 H15 119.2 . . ?
C15 C16 C18 118.3(6) . . ?
C15 C16 C19 121.5(7) . . ?
C18 C16 C19 120.2(7) . . ?
C13 C17 H17 120.6 . . ?
C13 C17 C18 118.9(5) . . ?
C18 C17 H17 120.6 . . ?
C16 C18 C17 121.0(6) . . ?
C16 C18 H18 119.5 . . ?
C17 C18 H18 119.5 . . ?
C16 C19 H19A 109.5 . . ?
C16 C19 H19B 109.5 . . ?
C16 C19 H19C 109.5 . . ?
H19A C19 H19B 109.5 . . ?
H19A C19 H19C 109.5 . . ?
H19B C19 H19C 109.5 . . ?
O4 C20 H20A 109.5 . . ?
O4 C20 H20B 109.5 . . ?
O4 C20 H20C 109.5 . . ?
H20A C20 H20B 109.5 . . ?
H20A C20 H20C 109.5 . . ?
H20B C20 H20C 109.5 . . ?
C22 C21 S2 119.8(5) . . ?
C25 C21 S2 119.7(6) . . ?
C25 C21 C22 120.4(7) . . ?
C21 C22 H22 120.3 . . ?
C23 C22 C21 119.5(7) . . ?
C23 C22 H22 120.3 . . ?
C22 C23 H23 119.4 . . ?
C22 C23 C24 121.2(8) . . ?
C24 C23 H23 119.4 . . ?
C23 C24 C27 121.0(8) . . ?
C26 C24 C23 118.1(8) . . ?
C26 C24 C27 120.9(8) . . ?
C21 C25 H25 120.3 . . ?
C26 C25 C21 119.4(7) . . ?
C26 C25 H25 120.3 . . ?
C24 C26 H26 119.3 . . ?
C25 C26 C24 121.4(7) . . ?
C25 C26 H26 119.3 . . ?
C24 C27 H27A 109.5 . . ?
C24 C27 H27B 109.5 . . ?
C24 C27 H27C 109.5 . . ?
H27A C27 H27B 109.5 . . ?
H27A C27 H27C 109.5 . . ?
H27B C27 H27C 109.5 . . ?

loop_
_geom_bond_atom_site_label_1
_geom_bond_atom_site_label_2
_geom_bond_distance
_geom_bond_site_symmetry_2
_geom_bond_publ_flag
S1 O5 1.431(4) . ?
S1 O6 1.406(4) . ?
S1 N2 1.625(5) . ?
S1 C13 1.774(6) . ?
S2 O1 1.419(5) . ?
S2 O2 1.422(5) . ?
S2 N1 1.661(5) . ?
S2 C21 1.755(7) . ?
O3 C10 1.183(8) . ?
O4 C10 1.330(8) . ?
O4 C20 1.448(8) . ?
N1 C1 1.424(8) . ?
N1 C8 1.509(7) . ?
N2 C7 1.471(7) . ?
N2 C12 1.480(7) . ?
C1 C2 1.402(9) . ?
C1 C6 1.380(8) . ?
C2 H2 0.9500 . ?
C2 C3 1.382(10) . ?
C3 H3 0.9500 . ?
C3 C4 1.383(10) . ?
C4 H4 0.9500 . ?
C4 C5 1.389(8) . ?
C5 H5 0.9500 . ?
C5 C6 1.372(9) . ?
C6 C7 1.509(7) . ?
C7 H7 1.0000 . ?
C7 C8 1.552(8) . ?
C8 H8 1.0000 . ?
C8 C9 1.526(8) . ?
C9 H9 1.0000 . ?
C9 C10 1.520(8) . ?
C9 C12 1.531(8) . ?
C12 H12A 0.9900 . ?
C12 H12B 0.9900 . ?
C13 C14 1.377(8) . ?
C13 C17 1.379(8) . ?
C14 H14 0.9500 . ?
C14 C15 1.396(9) . ?
C15 H15 0.9500 . ?
C15 C16 1.383(10) . ?
C16 C18 1.390(9) . ?
C16 C19 1.510(10) . ?
C17 H17 0.9500 . ?
C17 C18 1.399(8) . ?
C18 H18 0.9500 . ?
C19 H19A 0.9800 . ?
C19 H19B 0.9800 . ?
C19 H19C 0.9800 . ?
C20 H20A 0.9800 . ?
C20 H20B 0.9800 . ?
C20 H20C 0.9800 . ?
C21 C22 1.388(10) . ?
C21 C25 1.388(10) . ?
C22 H22 0.9500 . ?
C22 C23 1.373(12) . ?
C23 H23 0.9500 . ?
C23 C24 1.402(11) . ?
C24 C26 1.386(11) . ?
C24 C27 1.497(11) . ?
C25 H25 0.9500 . ?
C25 C26 1.379(10) . ?
C26 H26 0.9500 . ?
C27 H27A 0.9800 . ?
C27 H27B 0.9800 . ?
C27 H27C 0.9800 . ?

loop_
_geom_torsion_atom_site_label_1
_geom_torsion_atom_site_label_2
_geom_torsion_atom_site_label_3
_geom_torsion_atom_site_label_4
_geom_torsion
_geom_torsion_site_symmetry_1
_geom_torsion_site_symmetry_2
_geom_torsion_site_symmetry_3
_geom_torsion_site_symmetry_4
_geom_torsion_publ_flag
S1 N2 C7 C6 106.7(5) . . . . ?
S1 N2 C7 C8 -140.3(4) . . . . ?
S1 N2 C12 C9 123.4(4) . . . . ?
S1 C13 C14 C15 172.7(5) . . . . ?
S1 C13 C17 C18 -173.6(5) . . . . ?
S2 N1 C1 C2 -43.8(9) . . . . ?
S2 N1 C1 C6 138.9(5) . . . . ?
S2 N1 C8 C7 -146.7(4) . . . . ?
S2 N1 C8 C9 99.1(5) . . . . ?
S2 C21 C22 C23 174.9(5) . . . . ?
S2 C21 C25 C26 -175.7(5) . . . . ?
O1 S2 N1 C1 53.3(6) . . . . ?
O1 S2 N1 C8 -175.1(4) . . . . ?
O1 S2 C21 C22 149.6(5) . . . . ?
O1 S2 C21 C25 -33.9(6) . . . . ?
O2 S2 N1 C1 -177.9(5) . . . . ?
O2 S2 N1 C8 -46.4(5) . . . . ?
O2 S2 C21 C22 17.6(6) . . . . ?
O2 S2 C21 C25 -166.0(5) . . . . ?
O5 S1 N2 C7 -37.3(5) . . . . ?
O5 S1 N2 C12 175.7(4) . . . . ?
O5 S1 C13 C14 -134.0(5) . . . . ?
O5 S1 C13 C17 41.2(5) . . . . ?
O6 S1 N2 C7 -166.2(4) . . . . ?
O6 S1 N2 C12 46.9(5) . . . . ?
O6 S1 C13 C14 -4.1(5) . . . . ?
O6 S1 C13 C17 171.1(4) . . . . ?
N1 S2 C21 C22 -95.7(5) . . . . ?
N1 S2 C21 C25 80.7(5) . . . . ?
N1 C1 C2 C3 178.6(6) . . . . ?
N1 C1 C6 C5 -177.8(5) . . . . ?
N1 C1 C6 C7 2.1(7) . . . . ?
N1 C8 C9 C10 -152.2(5) . . . . ?
N1 C8 C9 C12 86.9(5) . . . . ?
N2 S1 C13 C14 112.5(5) . . . . ?
N2 S1 C13 C17 -72.3(5) . . . . ?
N2 C7 C8 N1 -107.7(4) . . . . ?
N2 C7 C8 C9 10.5(5) . . . . ?
C1 N1 C8 C7 -9.7(6) . . . . ?
C1 N1 C8 C9 -123.8(5) . . . . ?
C1 C2 C3 C4 1.7(11) . . . . ?
C1 C6 C7 N2 105.5(5) . . . . ?
C1 C6 C7 C8 -8.0(6) . . . . ?
C2 C1 C6 C5 4.7(9) . . . . ?
C2 C1 C6 C7 -175.5(6) . . . . ?
C2 C3 C4 C5 0.7(11) . . . . ?
C3 C4 C5 C6 -0.5(10) . . . . ?
C4 C5 C6 C1 -2.2(9) . . . . ?
C4 C5 C6 C7 178.0(6) . . . . ?
C5 C6 C7 N2 -74.7(7) . . . . ?
C5 C6 C7 C8 171.8(6) . . . . ?
C6 C1 C2 C3 -4.4(10) . . . . ?
C6 C7 C8 N1 10.4(6) . . . . ?
C6 C7 C8 C9 128.6(5) . . . . ?
C7 N2 C12 C9 -26.6(6) . . . . ?
C7 C8 C9 C10 94.7(5) . . . . ?
C7 C8 C9 C12 -26.1(5) . . . . ?
C8 N1 C1 C2 -177.7(6) . . . . ?
C8 N1 C1 C6 5.1(7) . . . . ?
C8 C9 C10 O3 6.4(8) . . . . ?
C8 C9 C10 O4 -174.4(5) . . . . ?
C8 C9 C12 N2 32.0(5) . . . . ?
C10 C9 C12 N2 -88.6(5) . . . . ?
C12 N2 C7 C6 -102.9(5) . . . . ?
C12 N2 C7 C8 10.1(5) . . . . ?
C12 C9 C10 O3 122.5(7) . . . . ?
C12 C9 C10 O4 -58.2(6) . . . . ?
C13 S1 N2 C7 77.6(5) . . . . ?
C13 S1 N2 C12 -69.4(5) . . . . ?
C13 C14 C15 C16 0.6(10) . . . . ?
C13 C17 C18 C16 1.3(9) . . . . ?
C14 C13 C17 C18 1.5(8) . . . . ?
C14 C15 C16 C18 2.1(10) . . . . ?
C14 C15 C16 C19 -177.6(7) . . . . ?
C15 C16 C18 C17 -3.0(10) . . . . ?
C17 C13 C14 C15 -2.4(9) . . . . ?
C19 C16 C18 C17 176.7(7) . . . . ?
C20 O4 C10 O3 -1.4(10) . . . . ?
C20 O4 C10 C9 179.3(5) . . . . ?
C21 S2 N1 C1 -62.6(5) . . . . ?
C21 S2 N1 C8 69.0(5) . . . . ?
C21 C22 C23 C24 0.5(11) . . . . ?
C21 C25 C26 C24 1.0(10) . . . . ?
C22 C21 C25 C26 0.7(9) . . . . ?
C22 C23 C24 C26 1.1(10) . . . . ?
C22 C23 C24 C27 -179.3(7) . . . . ?
C23 C24 C26 C25 -1.9(10) . . . . ?
C25 C21 C22 C23 -1.5(10) . . . . ?
C27 C24 C26 C25 178.5(7) . . . . ?
